data_2005569
loop_
_publ_author_name
'Swenson, D. C.'
'Davis, C. R.'
'Burton, D. J.'

_publ_section_title
;
 Three 1,4-<i>trans</i>-Substituted Cyclohexanes
;
_journal_issue 11
_journal_name_full 'Acta Crystallographica Section C'
_journal_page_first 2844
_journal_page_last 2847
_journal_paper_doi 10.1107/S0108270196008104
_journal_volume 52
_journal_year 1996
_chemical_formula_sum 'C10 H12 F8'
_chemical_formula_weight 284.19
_chemical_name_systematic ' ?'
_space_group_IT_number 14
_symmetry_cell_setting monoclinic
_symmetry_space_group_name_Hall '-P 2yn'
_symmetry_space_group_name_H-M 'P 1 21/n 1'
_atom_type_scat_source IntTabIV
_cell_angle_alpha 90.00
_cell_angle_beta 102.40(1)
_cell_angle_gamma 90.00
_cell_formula_units_Z 2
_cell_length_a 6.808(1)
_cell_length_b 10.747(2)
_cell_length_c 7.929(1)
_cell_measurement_reflns_used 25
_cell_measurement_temperature 291
_cell_measurement_theta_max 15
_cell_measurement_theta_min 11
_cell_volume 566.60(15)
_computing_cell_refinement CAD4_(Enraf-Nonius,_1977)
_computing_data_collection CAD4_(Enraf-Nonius,_1977)
_computing_data_reduction PROCESS_MolEN_(Fair,_1990)
_computing_molecular_graphics ORTEP_(Johnson,_1976)
_computing_publication_material CIF_VAX_MolEN_(Fair,_1990)
_computing_structure_refinement LSFM_MolEN_(Fair,_1990)
_computing_structure_solution Direct_methods_(MULTAN,_Main_et_al.,_1980)
_diffrn_ambient_temperature 291
_diffrn_measurement_device Enraf_Nonius_CAD4
_diffrn_measurement_method \q/2\q
_diffrn_radiation_type 'Mo K\a'
_diffrn_radiation_wavelength 0.71073
_diffrn_reflns_av_R_equivalents 0.023
_diffrn_reflns_limit_h_max 8
_diffrn_reflns_limit_h_min -9
_diffrn_reflns_limit_k_max 15
_diffrn_reflns_limit_k_min -15
_diffrn_reflns_limit_l_max 11
_diffrn_reflns_limit_l_min -11
_diffrn_reflns_number 5691
_diffrn_reflns_theta_max 30
_diffrn_reflns_theta_min 3.25
_diffrn_standards_decay_% 1.60
_diffrn_standards_interval_time 240
_diffrn_standards_number 4
_exptl_absorpt_coefficient_mu 0.181
_exptl_absorpt_correction_type none
_exptl_crystal_colour colorless
_exptl_crystal_density_diffrn 1.67
_exptl_crystal_density_method 'not measured'
_exptl_crystal_description tabular
_exptl_crystal_F_000 288
_exptl_crystal_size_max 0.29
_exptl_crystal_size_mid 0.23
_exptl_crystal_size_min 0.20
_refine_diff_density_max 0.22
_refine_diff_density_min -0.05
_refine_ls_abs_structure_details
;
?
;
_refine_ls_extinction_method none
_refine_ls_goodness_of_fit_obs 1.008
_refine_ls_hydrogen_treatment refall
_refine_ls_matrix_type full
_refine_ls_number_parameters 106
_refine_ls_number_reflns 1074
_refine_ls_number_restraints 0
_refine_ls_R_factor_obs 0.034
_refine_ls_shift/esd_max 0.01
_refine_ls_structure_factor_coef F
_refine_ls_weighting_details 'w= [\s~F^2^~ + (0.02F)^2^ + 0.1]^-1^ (Killian & Lawrence, 1969)'
_refine_ls_weighting_scheme calc
_refine_ls_wR_factor_obs 0.044
_reflns_number_observed 1074
_reflns_number_total 1634
_reflns_observed_criterion >2.0\s(I)
_cod_data_source_file bk1152.cif
_cod_data_source_block III
_cod_depositor_comments
;
The following automatic conversions were performed:

'_refine_ls_weighting_scheme' value ' w= [\s~F^2^~ + (0.02F)^2^ +
0.1]^-1^ (Killian & Lawrence, 1969)' was changed to 'calc'. New tag
'_refine_ls_weighting_details' was created. The value of the new tag
was set to 'w= [\s~F^2^~ + (0.02F)^2^ + 0.1]^-1^ (Killian & Lawrence,
1969)'.

Automatic conversion script
Id: cif_fix_values 3143 2015-03-26 13:38:13Z robertas 
;
_cod_original_cell_volume 566.6(3)
_cod_original_sg_symbol_H-M 'P 21/n'
_cod_database_code 2005569

loop_
_symmetry_equiv_pos_as_xyz
x,y,z
-x,-y,-z
1/2+x,1/2-y,1/2+z
-1/2-x,-1/2+y,-1/2-z

loop_
_atom_site_aniso_label
_atom_site_aniso_U_11
_atom_site_aniso_U_22
_atom_site_aniso_U_33
_atom_site_aniso_U_12
_atom_site_aniso_U_13
_atom_site_aniso_U_23
F4 0.1000(7) 0.0597(5) 0.0940(7) -0.0327(5) 0.0127(6) -0.0145(5)
F5C 0.0750(6) 0.1092(7) 0.0497(4) -0.0071(6) 0.0201(4) -0.0299(5)
F5A 0.0547(4) 0.1050(7) 0.0722(5) 0.0203(5) 0.0267(4) -0.0137(5)
F5B 0.0997(6) 0.0848(7) 0.0757(5) -0.0087(6) 0.0533(4) 0.0119(5)
C1 0.0315(5) 0.0496(7) 0.0445(6) 0.0003(5) 0.0073(5) -0.0049(6)
C2 0.0365(5) 0.0405(6) 0.0351(5) -0.0004(5) 0.0104(4) -0.0025(5)
C3 0.0387(6) 0.0517(7) 0.0360(6) 0.0021(6) 0.0034(5) -0.0064(6)
C4 0.0626(8) 0.0417(7) 0.0560(7) -0.0037(7) 0.0164(6) -0.0026(7)
C5 0.0505(7) 0.0618(8) 0.0471(6) 0.0012(7) 0.0185(5) -0.0063(7)

loop_
_atom_site_label
_atom_site_fract_x
_atom_site_fract_y
_atom_site_fract_z
_atom_site_U_iso_or_equiv
_atom_site_thermal_displace_type
F4 0.5963(2) 0.2848(1) 0.6547(2) 0.0858(4) Uani
F5A 0.1316(1) 0.1619(1) 0.7138(1) 0.0753(3) Uani
F5B 0.2686(2) -0.0056(1) 0.8266(1) 0.0816(3) Uani
F5C 0.4153(2) 0.1686(1) 0.8945(1) 0.0769(3) Uani
C1 0.2802(2) 0.0143(1) 0.4687(2) 0.0420(3) Uani
C2 0.4168(2) 0.0897(1) 0.6134(2) 0.0370(3) Uani
C3 0.6172(2) 0.0213(1) 0.6775(2) 0.0428(3) Uani
C4 0.4466(2) 0.2195(1) 0.5436(2) 0.0529(4) Uani
C5 0.3094(2) 0.1035(2) 0.7620(2) 0.0520(4) Uani
H1A 0.164(2) 0.061(1) 0.422(2) 0.056(4) Uiso
H1B 0.239(2) -0.062(1) 0.520(2) 0.050(4) Uiso
H3B 0.592(2) -0.053(1) 0.742(2) 0.052(4) Uiso
H3A 0.707(2) 0.070(2) 0.759(2) 0.061(5) Uiso
H4B 0.487(2) 0.215(2) 0.431(2) 0.060(5) Uiso
H4A 0.326(2) 0.273(2) 0.527(2) 0.066(5) Uiso

loop_
_geom_angle_atom_site_label_1
_geom_angle_atom_site_label_2
_geom_angle_atom_site_label_3
_geom_angle_site_symmetry_1
_geom_angle_site_symmetry_2
_geom_angle_site_symmetry_3
_geom_angle
_geom_angle_publ_flag
C2 C1 C3 . . 2_656 113.30(10) yes
C2 C1 H1A . . . 110.0(10) no
C2 C1 H1B . . . 108.0(9) no
C3 C1 H1A 2_656 . . 109.0(10) no
C3 C1 H1B 2_656 . . 108.8(9) no
H1A C1 H1B . . . 108.0(10) no
C1 C2 C3 . . . 110.20(10) yes
C1 C2 C4 . . . 108.40(10) yes
C1 C2 C5 . . . 108.30(10) yes
C3 C2 C4 . . . 112.20(10) yes
C3 C2 C5 . . . 109.30(10) yes
C4 C2 C5 . . . 108.30(10) yes
C1 C3 C2 . 2_656 2_656 112.80(10) yes
C1 C3 H3B 2_656 . . 110.0(10) no
C1 C3 H3A 2_656 . . 109.0(10) no
C2 C3 H3B . . . 108.0(10) no
C2 C3 H3A . . . 111.0(10) no
H3B C3 H3A . . . 105.0(10) no
F4 C4 C2 . . . 111.60(10) yes
F4 C4 H4B . . . 107.0(10) no
F4 C4 H4A . . . 106.0(10) no
C2 C4 H4B . . . 112.0(10) no
C2 C4 H4A . . . 114.0(10) no
H4B C4 H4A . . . 107.0(10) no
F5A C5 F5B . . . 105.70(10) yes
F5A C5 C2 . . . 112.20(10) yes
F5B C5 C2 . . . 112.70(10) yes
F5C C5 F5A . . . 106.30(10) yes
F5C C5 F5B . . . 106.30(10) yes
F5C C5 C2 . . . 113.10(10) yes

loop_
_geom_bond_atom_site_label_1
_geom_bond_atom_site_label_2
_geom_bond_site_symmetry_2
_geom_bond_distance
_geom_bond_publ_flag
F4 C4 . 1.386(2) yes
F5A C5 . 1.344(2) yes
F5B C5 . 1.333(2) yes
F5C C5 . 1.337(2) yes
C1 C2 . 1.543(2) yes
C1 C3 2_656 1.525(2) yes
C1 H1A . 0.94(2) no
C1 H1B . 0.98(2) no
C2 C3 . 1.537(2) yes
C2 C4 . 1.530(2) yes
C2 C5 . 1.522(2) yes
C3 H3B . 0.98(2) no
C3 H3A . 0.95(2) no
C4 H4B . 0.99(2) no
C4 H4A . 0.98(2) no

loop_
_geom_torsion_atom_site_label_1
_geom_torsion_atom_site_label_2
_geom_torsion_atom_site_label_3
_geom_torsion_atom_site_label_4
_geom_torsion_site_symmetry_1
_geom_torsion
_geom_torsion_publ_flag
H1A C1 C2 C3 . -174.0(10) no
H1A C1 C2 C4 . -51.0(10) no
H1A C1 C2 C5 . 66.0(10) no
H1B C1 C2 C3 . 68.0(10) no
H1B C1 C2 C4 . -169.0(10) no
H1B C1 C2 C5 . -51.0(10) no
C3 C1 C2 C3 2_656 -52.60(10) no
C3 C1 C2 C4 2_656 70.60(10) no
C3 C1 C2 C5 2_656 -172.10(10) no
C1 C2 C3 H3B . -70.0(10) no
C1 C2 C3 H3A . 175.0(10) no
C4 C2 C3 H3B . 169.0(10) no
C4 C2 C3 H3A . 54.0(10) no
C5 C2 C3 H3B . 49.0(10) no
C5 C2 C3 H3A . -66.0(10) no
C1 C2 C4 F4 . -168.90(10) no
C1 C2 C4 H4B . -50.0(10) no
C1 C2 C4 H4A . 71.0(10) no
C3 C2 C4 F4 . -47.0(2) no
C3 C2 C4 H4B . 72.0(10) no
C3 C2 C4 H4A . -167.0(10) no
C5 C2 C4 F4 . 73.8(2) no
C5 C2 C4 H4B . -167.0(10) no
C5 C2 C4 H4A . -46.0(10) no
C1 C2 C5 F5C . -179.60(10) no
C1 C2 C5 F5A . -59.4(2) no
C1 C2 C5 F5B . 59.8(2) no
C3 C2 C5 F5C . 60.3(2) no
C3 C2 C5 F5A . -179.50(10) no
C3 C2 C5 F5B . -60.2(2) no
C4 C2 C5 F5C . -62.3(2) no
C4 C2 C5 F5A . 58.0(2) no
C4 C2 C5 F5B . 177.20(10) no
